data_7016277
loop_
_publ_author_name
'Teratani, Takuya'
'Koizumi, Take-Aki'
'Yamamoto, Takakazu'
'Tanaka, Koji'
'Kanbara, Takaki'

_publ_section_title
;
 Deprotonation/protonation of coordinated secondary thioamide units of
 pincer ruthenium complexes: Modulation of voltammetric and
 spectroscopic characterization of the pincer complexes.
;
_journal_issue 35
_journal_name_full 'Dalton transactions (Cambridge, England : 2003)'
_journal_page_first 8879
_journal_page_last 8886
_journal_paper_doi 10.1039/c0dt01283a
_journal_volume 40
_journal_year 2011
_chemical_formula_moiety 'C39 H29 F6 N6 O P Ru S2 '
_chemical_formula_sum 'C39 H29 F6 N6 O P Ru S2'
_chemical_formula_weight 907.85
_space_group_IT_number 2
_symmetry_cell_setting triclinic
_symmetry_Int_Tables_number 2
_symmetry_space_group_name_Hall '-P 1'
_symmetry_space_group_name_H-M 'P -1'
_cell_angle_alpha 102.749(3)
_cell_angle_beta 93.231(3)
_cell_angle_gamma 115.610(3)
_cell_formula_units_Z 2
_cell_length_a 12.5277(15)
_cell_length_b 13.2909(15)
_cell_length_c 13.9813(16)
_cell_measurement_reflns_used 7234
_cell_measurement_temperature 131
_cell_measurement_theta_max 27.5
_cell_measurement_theta_min 3.0
_cell_volume 2016.8(4)
_computing_cell_refinement PROCESS-AUTO
_computing_data_collection PROCESS-AUTO
_computing_data_reduction CrystalStructure
_computing_publication_material 'CrystalStructure 3.8'
_computing_structure_refinement SHELXL
_computing_structure_solution SIR97
_diffrn_ambient_temperature 131
_diffrn_detector_area_resol_mean 10.00
_diffrn_measured_fraction_theta_full 0.987
_diffrn_measured_fraction_theta_max 0.987
_diffrn_measurement_device_type 'Rigaku RAXIS-RAPID'
_diffrn_measurement_method \w
_diffrn_radiation_type 'Mo K\a'
_diffrn_radiation_wavelength 0.71075
_diffrn_reflns_av_R_equivalents 0.207
_diffrn_reflns_limit_h_max 16
_diffrn_reflns_limit_h_min -16
_diffrn_reflns_limit_k_max 17
_diffrn_reflns_limit_k_min -17
_diffrn_reflns_limit_l_max 18
_diffrn_reflns_limit_l_min -18
_diffrn_reflns_number 20062
_diffrn_reflns_theta_full 27.48
_diffrn_reflns_theta_max 27.48
_exptl_absorpt_coefficient_mu 0.599
_exptl_absorpt_correction_T_max 0.942
_exptl_absorpt_correction_T_min 0.202
_exptl_absorpt_correction_type multi-scan
_exptl_absorpt_process_details
;
Higashi, T. (1995). Program for Absorption Correction.
Rigaku Corporation, Tokyo, Japan.
;
_exptl_crystal_colour unknown
_exptl_crystal_density_diffrn 1.495
_exptl_crystal_density_method 'not measured'
_exptl_crystal_description unknown
_exptl_crystal_F_000 916.00
_exptl_crystal_size_max 0.10
_exptl_crystal_size_mid 0.10
_exptl_crystal_size_min 0.10
_refine_diff_density_max 1.08
_refine_diff_density_min -0.79
_refine_ls_extinction_coef 0.0013(8)
_refine_ls_extinction_method SHELXL
_refine_ls_goodness_of_fit_ref 0.967
_refine_ls_hydrogen_treatment refall
_refine_ls_number_parameters 516
_refine_ls_number_reflns 9133
_refine_ls_R_factor_gt 0.1046
_refine_ls_shift/su_max 0.0000
_refine_ls_structure_factor_coef Fsqd
_refine_ls_weighting_details 'w = 1/[\s^2^(Fo^2^)+(0.1000P)^2^+0.0000P] where P=(Fo^2^+2Fc^2^)/3'
_refine_ls_weighting_scheme calc
_refine_ls_wR_factor_ref 0.2902
_reflns_number_gt 2540
_reflns_number_total 9133
_reflns_threshold_expression F^2^>2.0\s(F^2^)
_cod_data_source_file c0dt01283a.txt
_cod_data_source_block '_Compound'
_cod_original_formula_sum 'C39 H29 F6 N6 O P Ru S2 '
_cod_database_code 7016277

loop_
_symmetry_equiv_pos_site_id
_symmetry_equiv_pos_as_xyz
1 +X,+Y,+Z
2 -X,-Y,-Z

loop_
_atom_site_label
_atom_site_type_symbol
_atom_site_fract_x
_atom_site_fract_y
_atom_site_fract_z
_atom_site_U_iso_or_equiv
_atom_site_adp_type
_atom_site_occupancy
_atom_site_symmetry_multiplicity
_atom_site_calc_flag
_atom_site_refinement_flags
Ru(1) Ru 0.27040(10) 0.15521(9) 0.36279(7) 0.0647(4) Uani 1.00 1 d .
S(1) S 0.2927(3) 0.0038(3) 0.4142(2) 0.0753(10) Uani 1.00 1 d .
S(2) S 0.2563(3) 0.2721(2) 0.2604(2) 0.0664(9) Uani 1.00 1 d .
P(1) P 0.5138(3) -0.2926(3) 0.1386(2) 0.0682(10) Uani 1.00 1 d .
F(1) F 0.5528(6) -0.1981(6) 0.2441(4) 0.086(2) Uani 1.00 1 d .
F(2) F 0.3895(6) -0.2856(6) 0.1244(4) 0.084(2) Uani 1.00 1 d .
F(3) F 0.5727(7) -0.1895(6) 0.0872(5) 0.098(2) Uani 1.00 1 d .
F(4) F 0.4729(6) -0.3841(5) 0.0330(4) 0.0762(19) Uani 1.00 1 d .
F(5) F 0.6384(6) -0.2967(6) 0.1515(5) 0.094(2) Uani 1.00 1 d .
F(6) F 0.4565(7) -0.3911(5) 0.1916(4) 0.091(2) Uani 1.00 1 d .
O(1) O 0.3111(11) -0.2327(14) -0.2262(11) 0.173(6) Uani 1.00 1 d .
N(2) N 0.3536(10) -0.1477(10) 0.2991(9) 0.089(3) Uani 1.00 1 d .
N(3) N 0.3056(8) 0.2543(7) 0.0761(6) 0.057(2) Uani 1.00 1 d .
N(6) N 0.0886(9) 0.0628(9) 0.3366(8) 0.070(2) Uani 1.00 1 d .
N(4) N 0.4404(8) 0.2798(7) 0.4344(6) 0.056(2) Uani 1.00 1 d .
N(5) N 0.2311(11) 0.2231(9) 0.4841(6) 0.068(3) Uani 1.00 1 d .
N(1) N 0.3109(8) 0.0828(7) 0.2382(6) 0.060(2) Uani 1.00 1 d .
C(9) C 0.1828(16) -0.4114(19) 0.2688(13) 0.116(6) Uani 1.00 1 d .
C(10) C 0.0701(17) -0.5122(18) 0.2545(16) 0.144(8) Uani 1.00 1 d .
C(39) C 0.343(2) -0.097(2) -0.330(3) 0.32(2) Uani 1.00 1 d .
C(36) C 0.3279(19) -0.360(2) -0.1540(17) 0.249(16) Uani 1.00 1 d .
C(37) C 0.302(4) -0.243(4) -0.144(3) 0.32(2) Uiso 1.00 1 d .
C(38) C 0.289(4) -0.116(3) -0.2332(16) 0.27(2) Uani 1.00 1 d .
C(25) C 0.4402(13) 0.3426(12) 0.5278(7) 0.063(3) Uani 1.00 1 d .
C(6) C 0.2989(10) 0.2146(8) 0.1564(7) 0.052(2) Uani 1.00 1 d .
C(4) C 0.3251(10) 0.1197(9) 0.1535(6) 0.054(3) Uani 1.00 1 d .
C(30) C 0.1152(15) 0.1840(14) 0.4975(9) 0.083(4) Uani 1.00 1 d .
C(3) C 0.3600(10) 0.0503(9) 0.0871(8) 0.064(3) Uani 1.00 1 d .
C(5) C 0.3295(12) -0.0571(12) 0.3094(8) 0.078(3) Uani 1.00 1 d .
C(29) C 0.0879(13) 0.2294(12) 0.5849(9) 0.078(3) Uani 1.00 1 d .
C(1) C 0.3376(11) -0.0073(10) 0.2263(7) 0.063(3) Uani 1.00 1 d .
C(14) C 0.2880(15) 0.3524(11) 0.0689(9) 0.070(3) Uani 1.00 1 d .
C(34) C -0.1027(17) -0.0770(13) 0.2446(12) 0.096(4) Uani 1.00 1 d .
C(19) C -0.0482(15) 0.2002(13) -0.0267(10) 0.095(4) Uani 1.00 1 d .
C(22) C 0.6502(13) 0.3971(13) 0.4541(10) 0.076(3) Uani 1.00 1 d .
C(27) C 0.2968(14) 0.3560(12) 0.6487(8) 0.086(4) Uani 1.00 1 d .
C(8) C 0.2113(17) -0.3235(18) 0.3514(12) 0.093(5) Uani 1.00 1 d .
C(23) C 0.6558(13) 0.4605(12) 0.5473(10) 0.077(3) Uani 1.00 1 d .
C(20) C 0.0664(14) 0.2253(13) 0.0173(8) 0.078(3) Uani 1.00 1 d .
C(21) C 0.5446(14) 0.3088(12) 0.4006(9) 0.071(3) Uani 1.00 1 d .
C(7) C 0.331(2) -0.215(2) 0.3738(16) 0.108(6) Uani 1.00 1 d .
C(2) C 0.3714(10) -0.0273(10) 0.1334(8) 0.069(3) Uani 1.00 1 d .
C(15) C 0.1668(14) 0.3217(11) 0.0195(8) 0.065(3) Uani 1.00 1 d .
C(24) C 0.5489(14) 0.4328(12) 0.5830(9) 0.074(3) Uani 1.00 1 d .
C(32) C -0.0946(15) 0.0356(14) 0.4010(11) 0.081(4) Uani 1.00 1 d .
C(16) C 0.1520(15) 0.3999(12) -0.0239(10) 0.097(4) Uani 1.00 1 d .
C(11) C -0.0041(18) -0.514(2) 0.325(2) 0.174(12) Uani 1.00 1 d .
C(31) C 0.0314(15) 0.0926(13) 0.4107(9) 0.080(4) Uani 1.00 1 d .
C(33) C -0.1617(15) -0.0499(14) 0.3161(13) 0.098(4) Uani 1.00 1 d .
C(18) C -0.0600(17) 0.2763(19) -0.0728(14) 0.123(6) Uani 1.00 1 d .
C(26) C 0.3218(14) 0.3092(13) 0.5577(9) 0.080(4) Uani 1.00 1 d .
C(13) C 0.1419(19) -0.3226(18) 0.4285(14) 0.142(6) Uiso 1.00 1 d .
C(35) C 0.0175(15) -0.0201(12) 0.2571(10) 0.076(3) Uani 1.00 1 d .
C(12) C 0.032(2) -0.425(2) 0.4007(16) 0.156(10) Uiso 1.00 1 d .
C(28) C 0.1787(15) 0.3155(14) 0.6592(10) 0.091(4) Uani 1.00 1 d .
C(17) C 0.037(2) 0.3755(19) -0.0710(13) 0.128(6) Uani 1.00 1 d .
H(1) H 0.2347 -0.4065 0.2230 0.139 Uiso 1.00 1 c R
H(2) H 0.0469 -0.5754 0.1992 0.173 Uiso 1.00 1 c R
H(3) H 0.0083 0.2022 0.5941 0.094 Uiso 1.00 1 c R
H(4) H -0.1458 -0.1355 0.1865 0.115 Uiso 1.00 1 c R
H(5) H -0.1151 0.1331 -0.0247 0.114 Uiso 1.00 1 c R
H(6) H 0.7200 0.4147 0.4267 0.091 Uiso 1.00 1 c R
H(7) H 0.3580 0.4123 0.6998 0.103 Uiso 1.00 1 c R
H(8) H 0.7282 0.5195 0.5850 0.092 Uiso 1.00 1 c R
H(9) H 0.0739 0.1721 0.0469 0.094 Uiso 1.00 1 c R
H(10) H 0.5447 0.2667 0.3379 0.085 Uiso 1.00 1 c R
H(11) H 0.5493 0.4755 0.6456 0.088 Uiso 1.00 1 c R
H(12) H -0.1321 0.0559 0.4521 0.097 Uiso 1.00 1 c R
H(13) H 0.2182 0.4692 -0.0222 0.116 Uiso 1.00 1 c R
H(14) H -0.0781 -0.5778 0.3180 0.209 Uiso 1.00 1 c R
H(15) H -0.2451 -0.0881 0.3078 0.117 Uiso 1.00 1 c R
H(16) H -0.1349 0.2597 -0.1054 0.148 Uiso 1.00 1 c R
H(17) H 0.1654 -0.2640 0.4875 0.171 Uiso 1.00 1 c R
H(18) H 0.0539 -0.0408 0.2054 0.091 Uiso 1.00 1 c R
H(19) H -0.0234 -0.4286 0.4434 0.187 Uiso 1.00 1 c R
H(20) H 0.1592 0.3468 0.7179 0.110 Uiso 1.00 1 c R
H(21) H 0.0291 0.4282 -0.1010 0.153 Uiso 1.00 1 c R
H(22) H 0.282(6) 0.404(6) 0.135(5) 0.020(19) Uiso 1.00 1 c .
H(23) H 0.37(2) 0.40(2) 0.082(19) 0.33(16) Uiso 1.00 1 c .
H(24) H 0.394(9) -0.213(9) 0.376(7) 0.03(2) Uiso 1.00 1 c .
H(25) H 0.396(7) -0.153(5) 0.422(4) 0.000(19) Uiso 1.00 1 c .
H(26) H 0.389(12) -0.145(11) 0.238(9) 0.12(5) Uiso 1.00 1 c .
H(27) H 0.3733 0.0551 0.0231 0.076 Uiso 1.00 1 c R
H(28) H 0.3968 -0.0824 0.1075 0.083 Uiso 1.00 1 c R
H(29) H 0.332(9) 0.213(8) 0.016(7) 0.07(3) Uiso 1.00 1 c .

loop_
_atom_site_aniso_label
_atom_site_aniso_U_11
_atom_site_aniso_U_22
_atom_site_aniso_U_33
_atom_site_aniso_U_12
_atom_site_aniso_U_13
_atom_site_aniso_U_23
Ru(1) 0.0831(9) 0.0828(8) 0.0570(6) 0.0546(7) 0.0337(5) 0.0330(5)
S(1) 0.103(2) 0.103(2) 0.0678(18) 0.073(2) 0.0484(18) 0.0493(19)
S(2) 0.085(2) 0.080(2) 0.0583(16) 0.053(2) 0.0298(16) 0.0288(16)
P(1) 0.090(2) 0.075(2) 0.0624(19) 0.050(2) 0.0357(18) 0.0287(18)
F(1) 0.091(5) 0.092(5) 0.071(4) 0.040(4) 0.036(3) 0.013(3)
F(2) 0.093(5) 0.114(5) 0.073(4) 0.070(5) 0.026(3) 0.029(4)
F(3) 0.130(7) 0.088(5) 0.102(5) 0.052(5) 0.067(4) 0.056(4)
F(4) 0.096(5) 0.076(4) 0.062(3) 0.043(4) 0.026(3) 0.018(3)
F(5) 0.096(6) 0.119(6) 0.093(4) 0.073(5) 0.028(4) 0.025(4)
F(6) 0.123(6) 0.078(5) 0.084(4) 0.043(4) 0.035(4) 0.046(4)
O(1) 0.123(11) 0.190(15) 0.162(12) 0.077(10) 0.019(9) -0.043(11)
N(2) 0.116(10) 0.114(9) 0.113(8) 0.087(8) 0.077(7) 0.088(7)
N(3) 0.077(7) 0.053(6) 0.055(5) 0.037(6) 0.030(5) 0.021(4)
N(6) 0.069(8) 0.086(8) 0.074(6) 0.045(7) 0.028(6) 0.034(6)
N(4) 0.058(7) 0.071(6) 0.045(4) 0.031(5) 0.020(4) 0.019(4)
N(5) 0.108(9) 0.088(8) 0.053(5) 0.075(7) 0.044(6) 0.032(5)
N(1) 0.074(7) 0.056(6) 0.063(5) 0.038(6) 0.030(5) 0.014(4)
C(9) 0.095(15) 0.181(19) 0.115(13) 0.071(15) 0.041(11) 0.101(14)
C(10) 0.073(14) 0.18(2) 0.21(2) 0.044(15) 0.033(14) 0.147(18)
C(39) 0.16(2) 0.14(2) 0.60(6) 0.08(2) -0.12(3) -0.02(3)
C(36) 0.15(2) 0.29(2) 0.20(2) -0.05(2) -0.051(16) 0.20(2)
C(38) 0.57(6) 0.25(3) 0.108(15) 0.30(4) 0.05(2) 0.032(17)
C(25) 0.087(10) 0.100(10) 0.045(6) 0.067(9) 0.031(6) 0.042(6)
C(6) 0.061(8) 0.041(6) 0.056(6) 0.023(6) 0.013(5) 0.016(5)
C(4) 0.074(8) 0.055(7) 0.036(5) 0.024(6) 0.020(5) 0.024(5)
C(30) 0.127(13) 0.150(13) 0.063(7) 0.119(12) 0.074(9) 0.070(9)
C(3) 0.070(9) 0.067(8) 0.060(6) 0.038(7) 0.022(6) 0.014(6)
C(5) 0.098(11) 0.111(11) 0.072(7) 0.068(9) 0.049(7) 0.061(7)
C(29) 0.082(11) 0.108(11) 0.071(8) 0.058(10) 0.029(7) 0.040(8)
C(1) 0.082(9) 0.076(8) 0.061(6) 0.052(8) 0.038(6) 0.036(6)
C(14) 0.089(12) 0.064(9) 0.068(8) 0.050(9) 0.007(7) 0.010(6)
C(34) 0.089(14) 0.080(11) 0.119(13) 0.039(11) 0.023(11) 0.025(9)
C(19) 0.096(14) 0.094(11) 0.108(11) 0.051(11) 0.041(9) 0.030(9)
C(22) 0.077(11) 0.090(10) 0.095(10) 0.055(10) 0.033(8) 0.048(8)
C(27) 0.105(13) 0.123(12) 0.057(7) 0.073(11) 0.031(8) 0.026(8)
C(8) 0.114(15) 0.151(16) 0.089(10) 0.096(14) 0.048(10) 0.090(11)
C(23) 0.087(12) 0.089(10) 0.081(9) 0.059(9) 0.016(8) 0.033(8)
C(20) 0.084(12) 0.091(11) 0.068(8) 0.051(10) 0.016(8) 0.013(7)
C(21) 0.085(11) 0.095(11) 0.068(7) 0.065(10) 0.039(8) 0.034(8)
C(7) 0.083(17) 0.123(18) 0.150(18) 0.056(16) 0.025(14) 0.080(15)
C(2) 0.087(10) 0.069(8) 0.081(8) 0.051(8) 0.044(7) 0.038(6)
C(15) 0.086(11) 0.061(8) 0.071(7) 0.046(8) 0.037(7) 0.030(6)
C(24) 0.079(11) 0.093(10) 0.063(7) 0.051(9) 0.012(8) 0.023(7)
C(32) 0.085(12) 0.101(12) 0.103(11) 0.061(10) 0.049(9) 0.064(10)
C(16) 0.096(13) 0.088(11) 0.121(11) 0.047(10) 0.021(10) 0.043(9)
C(11) 0.088(16) 0.26(3) 0.28(3) 0.094(19) 0.072(19) 0.22(2)
C(31) 0.105(13) 0.108(11) 0.061(8) 0.065(11) 0.030(8) 0.046(8)
C(33) 0.079(13) 0.087(12) 0.122(13) 0.039(10) 0.003(11) 0.021(10)
C(18) 0.082(15) 0.128(16) 0.164(16) 0.056(13) 0.006(12) 0.036(14)
C(26) 0.108(13) 0.119(12) 0.063(8) 0.083(11) 0.046(8) 0.046(8)
C(35) 0.077(12) 0.064(9) 0.097(10) 0.034(8) 0.028(9) 0.036(8)
C(28) 0.110(14) 0.142(14) 0.072(8) 0.093(12) 0.054(9) 0.041(9)
C(17) 0.14(2) 0.131(17) 0.147(15) 0.078(15) 0.023(14) 0.063(13)

loop_
_atom_type_symbol
_atom_type_description
_atom_type_scat_dispersion_real
_atom_type_scat_dispersion_imag
_atom_type_scat_source
C C 0.003 0.002
;
International Tables for Crystallography
(1992, Vol. C, Tables 4.2.6.8 and 6.1.1.4)
;
H H 0.000 0.000
;
International Tables for Crystallography
(1992, Vol. C, Table 6.1.1.4)
;
O O 0.011 0.006
;
International Tables for Crystallography
(1992, Vol. C, Tables 4.2.6.8 and 6.1.1.4)
;
N N 0.006 0.003
;
International Tables for Crystallography
(1992, Vol. C, Tables 4.2.6.8 and 6.1.1.4)
;
Ru Ru -1.259 0.836
;
International Tables for Crystallography
(1992, Vol. C, Tables 4.2.6.8 and 6.1.1.4)
;
S S 0.125 0.123
;
International Tables for Crystallography
(1992, Vol. C, Tables 4.2.6.8 and 6.1.1.4)
;
P P 0.102 0.094
;
International Tables for Crystallography
(1992, Vol. C, Tables 4.2.6.8 and 6.1.1.4)
;
F F 0.017 0.010
;
International Tables for Crystallography
(1992, Vol. C, Tables 4.2.6.8 and 6.1.1.4)
;

loop_
_geom_angle_atom_site_label_1
_geom_angle_atom_site_label_2
_geom_angle_atom_site_label_3
_geom_angle
_geom_angle_publ_flag
S(1) Ru(1) S(2) 160.83(12) yes
S(1) Ru(1) N(6) 91.5(4) yes
S(1) Ru(1) N(4) 93.3(3) yes
S(1) Ru(1) N(5) 98.3(4) yes
S(1) Ru(1) N(1) 80.7(3) yes
S(2) Ru(1) N(6) 89.9(4) yes
S(2) Ru(1) N(4) 92.1(3) yes
S(2) Ru(1) N(5) 100.7(4) yes
S(2) Ru(1) N(1) 80.2(3) yes
N(6) Ru(1) N(4) 159.1(4) yes
N(6) Ru(1) N(5) 78.9(4) yes
N(6) Ru(1) N(1) 101.0(4) yes
N(4) Ru(1) N(5) 80.3(4) yes
N(4) Ru(1) N(1) 99.8(3) yes
N(5) Ru(1) N(1) 179.0(5) yes
Ru(1) S(1) C(5) 99.7(6) yes
Ru(1) S(2) C(6) 99.4(4) yes
F(1) P(1) F(2) 88.9(4) yes
F(1) P(1) F(3) 89.0(3) yes
F(1) P(1) F(4) 178.1(5) yes
F(1) P(1) F(5) 91.0(4) yes
F(1) P(1) F(6) 89.5(3) yes
F(2) P(1) F(3) 89.3(5) yes
F(2) P(1) F(4) 89.5(4) yes
F(2) P(1) F(5) 178.5(4) yes
F(2) P(1) F(6) 90.5(4) yes
F(3) P(1) F(4) 89.9(3) yes
F(3) P(1) F(5) 89.2(4) yes
F(3) P(1) F(6) 178.5(4) yes
F(4) P(1) F(5) 90.6(4) yes
F(4) P(1) F(6) 91.6(3) yes
F(5) P(1) F(6) 91.0(5) yes
C(37) O(1) C(38) 107(3) yes
C(5) N(2) C(7) 121.2(15) yes
C(6) N(3) C(14) 125.3(10) yes
Ru(1) N(6) C(31) 115.6(7) yes
Ru(1) N(6) C(35) 128.9(11) yes
C(31) N(6) C(35) 115.5(12) yes
Ru(1) N(4) C(25) 112.6(8) yes
Ru(1) N(4) C(21) 128.7(7) yes
C(25) N(4) C(21) 118.6(9) yes
Ru(1) N(5) C(30) 120.3(7) yes
Ru(1) N(5) C(26) 119.4(11) yes
C(30) N(5) C(26) 120.3(12) yes
Ru(1) N(1) C(4) 126.6(9) yes
Ru(1) N(1) C(1) 125.0(7) yes
C(4) N(1) C(1) 108.2(10) yes
C(10) C(9) C(8) 117.5(19) yes
C(9) C(10) C(11) 118.5(18) yes
O(1) C(37) C(36) 99(3) yes
O(1) C(38) C(39) 98(2) yes
N(4) C(25) C(24) 118.6(13) yes
N(4) C(25) C(26) 115.4(9) yes
C(24) C(25) C(26) 125.9(12) yes
S(2) C(6) N(3) 121.7(10) yes
S(2) C(6) C(4) 119.8(8) yes
N(3) C(6) C(4) 118.5(10) yes
N(1) C(4) C(6) 113.7(10) yes
N(1) C(4) C(3) 108.5(12) yes
C(6) C(4) C(3) 137.8(10) yes
N(5) C(30) C(29) 120.2(10) yes
N(5) C(30) C(31) 112.3(13) yes
C(29) C(30) C(31) 127.5(15) yes
C(4) C(3) C(2) 107.5(10) yes
S(1) C(5) N(2) 124.3(11) yes
S(1) C(5) C(1) 118.1(12) yes
N(2) C(5) C(1) 117.6(12) yes
C(30) C(29) C(28) 119.8(15) yes
N(1) C(1) C(5) 116.3(11) yes
N(1) C(1) C(2) 108.8(11) yes
C(5) C(1) C(2) 134.8(15) yes
N(3) C(14) C(15) 114.1(10) yes
C(33) C(34) C(35) 120.4(13) yes
C(20) C(19) C(18) 118.5(14) yes
C(23) C(22) C(21) 121.2(15) yes
C(26) C(27) C(28) 117.3(11) yes
C(9) C(8) C(7) 120.9(18) yes
C(9) C(8) C(13) 126.4(16) yes
C(7) C(8) C(13) 112.6(16) yes
C(22) C(23) C(24) 116.9(11) yes
C(19) C(20) C(15) 124.2(17) yes
N(4) C(21) C(22) 122.7(12) yes
N(2) C(7) C(8) 116.2(17) yes
C(3) C(2) C(1) 106.9(13) yes
C(14) C(15) C(20) 125.1(16) yes
C(14) C(15) C(16) 118.4(12) yes
C(20) C(15) C(16) 116.3(16) yes
C(25) C(24) C(23) 121.9(12) yes
C(31) C(32) C(33) 119.6(16) yes
C(15) C(16) C(17) 120.7(14) yes
C(10) C(11) C(12) 119(2) yes
N(6) C(31) C(30) 112.9(14) yes
N(6) C(31) C(32) 121.0(11) yes
C(30) C(31) C(32) 126.0(15) yes
C(34) C(33) C(32) 117.8(16) yes
C(19) C(18) C(17) 120(2) yes
N(5) C(26) C(25) 112.1(12) yes
N(5) C(26) C(27) 120.8(14) yes
C(25) C(26) C(27) 127.1(11) yes
C(8) C(13) C(12) 108.9(17) yes
N(6) C(35) C(34) 125.6(16) yes
C(11) C(12) C(13) 130(2) yes
C(29) C(28) C(27) 121.5(14) yes
C(16) C(17) C(18) 121(2) yes
C(5) N(2) H(26) 100(10) no
C(7) N(2) H(26) 139(10) no
C(6) N(3) H(29) 116(7) no
C(14) N(3) H(29) 119(7) no
C(10) C(9) H(1) 121.3 no
C(8) C(9) H(1) 121.3 no
C(9) C(10) H(2) 120.7 no
C(11) C(10) H(2) 120.7 no
C(4) C(3) H(27) 126.3 no
C(2) C(3) H(27) 126.3 no
C(30) C(29) H(3) 120.1 no
C(28) C(29) H(3) 120.1 no
N(3) C(14) H(22) 118(5) no
N(3) C(14) H(23) 91(20) no
C(15) C(14) H(22) 93(4) no
C(15) C(14) H(23) 150(19) no
H(22) C(14) H(23) 88(16) no
C(33) C(34) H(4) 119.8 no
C(35) C(34) H(4) 119.8 no
C(20) C(19) H(5) 120.8 no
C(18) C(19) H(5) 120.8 no
C(23) C(22) H(6) 119.4 no
C(21) C(22) H(6) 119.4 no
C(26) C(27) H(7) 121.3 no
C(28) C(27) H(7) 121.3 no
C(22) C(23) H(8) 121.5 no
C(24) C(23) H(8) 121.5 no
C(19) C(20) H(9) 117.9 no
C(15) C(20) H(9) 117.9 no
N(4) C(21) H(10) 118.6 no
C(22) C(21) H(10) 118.6 no
N(2) C(7) H(24) 92(8) no
N(2) C(7) H(25) 92(4) no
C(8) C(7) H(24) 126(8) no
C(8) C(7) H(25) 149(4) no
H(24) C(7) H(25) 61(8) no
C(3) C(2) H(28) 126.5 no
C(1) C(2) H(28) 126.5 no
C(25) C(24) H(11) 119.1 no
C(23) C(24) H(11) 119.1 no
C(31) C(32) H(12) 120.2 no
C(33) C(32) H(12) 120.2 no
C(15) C(16) H(13) 119.6 no
C(17) C(16) H(13) 119.6 no
C(10) C(11) H(14) 120.6 no
C(12) C(11) H(14) 120.6 no
C(34) C(33) H(15) 121.1 no
C(32) C(33) H(15) 121.1 no
C(19) C(18) H(16) 120.1 no
C(17) C(18) H(16) 120.1 no
C(8) C(13) H(17) 125.5 no
C(12) C(13) H(17) 125.5 no
N(6) C(35) H(18) 117.2 no
C(34) C(35) H(18) 117.2 no
C(11) C(12) H(19) 115.2 no
C(13) C(12) H(19) 115.2 no
C(29) C(28) H(20) 119.2 no
C(27) C(28) H(20) 119.2 no
C(16) C(17) H(21) 119.7 no
C(18) C(17) H(21) 119.7 no

loop_
_geom_bond_atom_site_label_1
_geom_bond_atom_site_label_2
_geom_bond_distance
_geom_bond_publ_flag
Ru(1) S(1) 2.397(4) yes
Ru(1) S(2) 2.385(4) yes
Ru(1) N(6) 2.030(10) yes
Ru(1) N(4) 2.064(7) yes
Ru(1) N(5) 1.933(11) yes
Ru(1) N(1) 2.000(9) yes
S(1) C(5) 1.700(14) yes
S(2) C(6) 1.712(11) yes
P(1) F(1) 1.601(6) yes
P(1) F(2) 1.603(10) yes
P(1) F(3) 1.600(8) yes
P(1) F(4) 1.583(6) yes
P(1) F(5) 1.587(10) yes
P(1) F(6) 1.567(8) yes
O(1) C(37) 1.19(5) yes
O(1) C(38) 1.71(5) yes
N(2) C(5) 1.34(2) yes
N(2) C(7) 1.48(3) yes
N(3) C(6) 1.334(15) yes
N(3) C(14) 1.44(2) yes
N(6) C(31) 1.38(2) yes
N(6) C(35) 1.319(15) yes
N(4) C(25) 1.386(14) yes
N(4) C(21) 1.338(19) yes
N(5) C(30) 1.35(2) yes
N(5) C(26) 1.373(14) yes
N(1) C(4) 1.371(14) yes
N(1) C(1) 1.355(19) yes
C(9) C(10) 1.43(2) yes
C(9) C(8) 1.35(2) yes
C(10) C(11) 1.39(3) yes
C(39) C(38) 1.58(5) yes
C(36) C(37) 1.70(7) yes
C(25) C(24) 1.396(16) yes
C(25) C(26) 1.47(2) yes
C(6) C(4) 1.43(2) yes
C(4) C(3) 1.385(18) yes
C(30) C(29) 1.37(2) yes
C(30) C(31) 1.467(16) yes
C(3) C(2) 1.38(2) yes
C(5) C(1) 1.448(19) yes
C(29) C(28) 1.379(17) yes
C(1) C(2) 1.394(16) yes
C(14) C(15) 1.47(2) yes
C(34) C(33) 1.35(2) yes
C(34) C(35) 1.34(2) yes
C(19) C(20) 1.40(2) yes
C(19) C(18) 1.37(3) yes
C(22) C(23) 1.37(2) yes
C(22) C(21) 1.359(17) yes
C(27) C(26) 1.40(2) yes
C(27) C(28) 1.37(2) yes
C(8) C(7) 1.52(2) yes
C(8) C(13) 1.42(3) yes
C(23) C(24) 1.38(2) yes
C(20) C(15) 1.345(18) yes
C(15) C(16) 1.38(2) yes
C(32) C(31) 1.41(2) yes
C(32) C(33) 1.369(19) yes
C(16) C(17) 1.41(3) yes
C(11) C(12) 1.28(3) yes
C(18) C(17) 1.35(2) yes
C(13) C(12) 1.41(2) yes
N(2) H(26) 0.99(14) no
N(3) H(29) 1.05(11) no
C(9) H(1) 0.930 no
C(10) H(2) 0.930 no
C(3) H(27) 0.930 no
C(29) H(3) 0.930 no
C(14) H(22) 1.05(8) no
C(14) H(23) 0.9(2) no
C(34) H(4) 0.930 no
C(19) H(5) 0.930 no
C(22) H(6) 0.930 no
C(27) H(7) 0.930 no
C(23) H(8) 0.930 no
C(20) H(9) 0.930 no
C(21) H(10) 0.930 no
C(7) H(24) 0.79(12) no
C(7) H(25) 0.96(6) no
C(2) H(28) 0.930 no
C(24) H(11) 0.930 no
C(32) H(12) 0.930 no
C(16) H(13) 0.930 no
C(11) H(14) 0.930 no
C(33) H(15) 0.930 no
C(18) H(16) 0.930 no
C(13) H(17) 0.930 no
C(35) H(18) 0.930 no
C(12) H(19) 0.930 no
C(28) H(20) 0.930 no
C(17) H(21) 0.930 no

loop_
_geom_contact_atom_site_label_1
_geom_contact_atom_site_label_2
_geom_contact_distance
_geom_contact_site_symmetry_2
Ru(1) C(25) 2.895(10) .
Ru(1) C(6) 3.155(11) .
Ru(1) C(4) 3.025(10) .
Ru(1) C(30) 2.865(17) .
Ru(1) C(5) 3.164(17) .
Ru(1) C(1) 2.992(14) .
Ru(1) C(21) 3.082(14) .
Ru(1) C(31) 2.902(18) .
Ru(1) C(26) 2.869(13) .
Ru(1) C(35) 3.037(14) .
S(1) N(2) 2.695(15) .
S(1) N(6) 3.182(15) .
S(1) N(4) 3.252(9) .
S(1) N(5) 3.290(15) .
S(1) N(1) 2.864(10) .
S(1) C(1) 2.703(11) .
S(1) C(7) 3.08(3) .
S(2) N(3) 2.666(10) .
S(2) N(6) 3.130(12) .
S(2) N(4) 3.210(11) .
S(2) N(5) 3.338(10) .
S(2) N(1) 2.840(12) .
S(2) C(4) 2.720(13) .
S(2) C(14) 3.078(15) .
F(1) F(2) 2.243(9) .
F(1) F(3) 2.244(10) .
F(1) F(4) 3.183(7) .
F(1) F(5) 2.273(12) .
F(1) F(6) 2.229(9) .
F(1) N(2) 2.949(17) .
F(1) C(39) 3.45(3) 2_655
F(1) C(7) 3.36(2) .
F(1) C(33) 3.212(17) 1_655
F(2) F(1) 2.243(9) .
F(2) F(3) 2.250(10) .
F(2) F(4) 2.244(11) .
F(2) F(5) 3.190(13) .
F(2) F(6) 2.250(13) .
F(2) N(2) 2.896(15) .
F(2) C(9) 3.45(2) .
F(2) C(2) 3.512(17) .
F(3) F(1) 2.244(10) .
F(3) F(2) 2.250(10) .
F(3) F(4) 2.249(9) .
F(3) F(5) 2.238(14) .
F(3) F(6) 3.166(10) .
F(3) N(3) 2.990(13) 2_655
F(3) C(3) 3.308(15) 2_655
F(4) F(1) 3.183(7) .
F(4) F(2) 2.244(11) .
F(4) F(3) 2.249(9) .
F(4) F(4) 3.381(11) 2_645
F(4) F(5) 2.252(9) .
F(4) F(6) 2.257(9) .
F(4) N(3) 3.241(11) 2_655
F(4) C(36) 3.26(3) .
F(4) C(14) 3.433(15) 1_545
F(4) C(14) 3.29(2) 2_655
F(5) F(1) 2.273(12) .
F(5) F(2) 3.190(13) .
F(5) F(3) 2.238(14) .
F(5) F(4) 2.252(9) .
F(5) F(6) 2.250(10) .
F(5) N(3) 3.412(12) 2_655
F(5) C(14) 3.286(16) 2_655
F(5) C(34) 3.225(16) 1_655
F(5) C(27) 3.218(17) 2_656
F(5) C(15) 3.577(18) 2_655
F(5) C(33) 3.353(14) 1_655
F(5) C(28) 3.52(2) 2_656
F(6) F(1) 2.229(9) .
F(6) F(2) 2.250(13) .
F(6) F(3) 3.166(10) .
F(6) F(4) 2.257(9) .
F(6) F(5) 2.250(10) .
F(6) C(9) 3.57(2) .
F(6) C(14) 3.132(13) 1_545
F(6) C(27) 3.503(19) 2_656
F(6) C(24) 3.318(15) 2_656
O(1) C(39) 2.47(5) .
O(1) C(36) 2.22(4) .
O(1) C(21) 3.35(2) 2_655
N(2) S(1) 2.695(15) .
N(2) F(1) 2.949(17) .
N(2) F(2) 2.896(15) .
N(2) N(1) 3.593(19) .
N(2) C(9) 3.13(2) .
N(2) C(1) 2.39(2) .
N(2) C(8) 2.54(2) .
N(2) C(2) 3.059(19) .
N(2) C(13) 3.57(2) .
N(3) S(2) 2.666(10) .
N(3) F(3) 2.990(13) 2_655
N(3) F(4) 3.241(11) 2_655
N(3) F(5) 3.412(12) 2_655
N(3) N(1) 3.568(15) .
N(3) C(4) 2.373(18) .
N(3) C(3) 3.099(19) .
N(3) C(20) 2.90(2) .
N(3) C(15) 2.44(2) .
N(6) S(1) 3.182(15) .
N(6) S(2) 3.130(12) .
N(6) N(5) 2.518(12) .
N(6) N(1) 3.110(16) .
N(6) C(30) 2.370(17) .
N(6) C(34) 2.366(17) .
N(6) C(32) 2.42(2) .
N(6) C(33) 2.79(2) .
N(4) S(1) 3.252(9) .
N(4) S(2) 3.210(11) .
N(4) N(5) 2.579(17) .
N(4) N(1) 3.110(10) .
N(4) C(22) 2.367(16) .
N(4) C(23) 2.790(14) .
N(4) C(24) 2.392(13) .
N(4) C(26) 2.412(19) .
N(5) S(1) 3.290(15) .
N(5) S(2) 3.338(10) .
N(5) N(6) 2.518(12) .
N(5) N(4) 2.579(17) .
N(5) C(25) 2.357(17) .
N(5) C(29) 2.36(2) .
N(5) C(27) 2.414(14) .
N(5) C(31) 2.344(18) .
N(5) C(28) 2.74(2) .
N(1) S(1) 2.864(10) .
N(1) S(2) 2.840(12) .
N(1) N(2) 3.593(19) .
N(1) N(3) 3.568(15) .
N(1) N(6) 3.110(16) .
N(1) N(4) 3.110(10) .
N(1) C(6) 2.344(17) .
N(1) C(3) 2.236(14) .
N(1) C(5) 2.38(2) .
N(1) C(21) 3.374(13) .
N(1) C(2) 2.236(17) .
N(1) C(35) 3.37(2) .
C(9) F(2) 3.45(2) .
C(9) F(6) 3.57(2) .
C(9) N(2) 3.13(2) .
C(9) C(23) 3.52(3) 2_656
C(9) C(7) 2.49(2) .
C(9) C(11) 2.43(3) .
C(9) C(13) 2.48(3) .
C(9) C(12) 2.70(3) .
C(10) C(8) 2.38(2) .
C(10) C(13) 2.86(2) .
C(10) C(12) 2.30(3) .
C(39) F(1) 3.45(3) 2_655
C(39) O(1) 2.47(5) .
C(39) C(37) 3.51(7) .
C(39) C(33) 3.57(4) 2_555
C(36) F(4) 3.26(3) .
C(36) O(1) 2.22(4) .
C(37) C(39) 3.51(7) .
C(37) C(38) 2.35(7) .
C(38) C(37) 2.35(7) .
C(38) C(33) 3.56(5) 2_555
C(25) Ru(1) 2.895(10) .
C(25) N(5) 2.357(17) .
C(25) C(22) 2.74(2) .
C(25) C(27) 2.57(2) .
C(25) C(23) 2.428(19) .
C(25) C(21) 2.34(2) .
C(6) Ru(1) 3.155(11) .
C(6) N(1) 2.344(17) .
C(6) C(3) 2.624(19) .
C(6) C(1) 3.51(2) .
C(6) C(14) 2.46(2) .
C(6) C(20) 3.48(2) .
C(6) C(15) 3.36(2) .
C(4) Ru(1) 3.025(10) .
C(4) S(2) 2.720(13) .
C(4) N(3) 2.373(18) .
C(4) C(5) 3.56(2) .
C(4) C(1) 2.21(2) .
C(4) C(2) 2.23(2) .
C(30) Ru(1) 2.865(17) .
C(30) N(6) 2.370(17) .
C(30) C(27) 2.775(16) .
C(30) C(32) 2.562(19) .
C(30) C(32) 3.44(2) 2_556
C(30) C(26) 2.36(2) .
C(30) C(35) 3.577(18) .
C(30) C(28) 2.377(18) .
C(3) F(3) 3.308(15) 2_655
C(3) N(3) 3.099(19) .
C(3) N(1) 2.236(14) .
C(3) C(6) 2.624(19) .
C(3) C(1) 2.233(17) .
C(5) Ru(1) 3.164(17) .
C(5) N(1) 2.38(2) .
C(5) C(4) 3.56(2) .
C(5) C(8) 3.40(2) .
C(5) C(7) 2.46(3) .
C(5) C(2) 2.624(17) .
C(29) N(5) 2.36(2) .
C(29) C(34) 3.50(2) 2_556
C(29) C(27) 2.396(19) .
C(29) C(32) 3.130(17) .
C(29) C(31) 2.544(17) .
C(29) C(33) 3.42(2) 2_556
C(29) C(26) 2.73(2) .
C(29) C(12) 3.49(3) 2_556
C(1) Ru(1) 2.992(14) .
C(1) S(1) 2.703(11) .
C(1) N(2) 2.39(2) .
C(1) C(6) 3.51(2) .
C(1) C(4) 2.21(2) .
C(1) C(3) 2.233(17) .
C(14) S(2) 3.078(15) .
C(14) F(4) 3.433(15) 1_565
C(14) F(4) 3.29(2) 2_655
C(14) F(5) 3.286(16) 2_655
C(14) F(6) 3.132(13) 1_565
C(14) C(6) 2.46(2) .
C(14) C(20) 2.50(2) .
C(14) C(16) 2.46(2) .
C(34) F(5) 3.225(16) 1_455
C(34) N(6) 2.366(17) .
C(34) C(29) 3.50(2) 2_556
C(34) C(32) 2.33(2) .
C(34) C(31) 2.697(18) .
C(34) C(28) 3.49(2) 2_556
C(19) C(15) 2.42(2) .
C(19) C(16) 2.74(2) .
C(19) C(17) 2.35(2) .
C(22) N(4) 2.367(16) .
C(22) C(25) 2.74(2) .
C(22) C(24) 2.34(2) .
C(22) C(13) 3.60(3) 2_656
C(27) F(5) 3.218(17) 2_656
C(27) F(6) 3.503(19) 2_656
C(27) N(5) 2.414(14) .
C(27) C(25) 2.57(2) .
C(27) C(30) 2.775(16) .
C(27) C(29) 2.396(19) .
C(27) C(24) 3.13(2) .
C(8) N(2) 2.54(2) .
C(8) C(10) 2.38(2) .
C(8) C(5) 3.40(2) .
C(8) C(23) 3.40(3) 2_656
C(8) C(11) 2.72(2) .
C(8) C(12) 2.31(3) .
C(23) N(4) 2.790(14) .
C(23) C(9) 3.52(3) 2_656
C(23) C(25) 2.428(19) .
C(23) C(8) 3.40(3) 2_656
C(23) C(21) 2.374(16) .
C(23) C(26) 3.59(2) 2_666
C(20) N(3) 2.90(2) .
C(20) C(6) 3.48(2) .
C(20) C(14) 2.50(2) .
C(20) C(16) 2.32(2) .
C(20) C(18) 2.37(3) .
C(20) C(17) 2.70(3) .
C(21) Ru(1) 3.082(14) .
C(21) O(1) 3.35(2) 2_655
C(21) N(1) 3.374(13) .
C(21) C(25) 2.34(2) .
C(21) C(23) 2.374(16) .
C(21) C(24) 2.697(19) .
C(7) S(1) 3.08(3) .
C(7) F(1) 3.36(2) .
C(7) C(9) 2.49(2) .
C(7) C(5) 2.46(3) .
C(7) C(13) 2.45(3) .
C(2) F(2) 3.512(17) .
C(2) N(2) 3.059(19) .
C(2) N(1) 2.236(17) .
C(2) C(4) 2.23(2) .
C(2) C(5) 2.624(17) .
C(15) F(5) 3.577(18) 2_655
C(15) N(3) 2.44(2) .
C(15) C(6) 3.36(2) .
C(15) C(19) 2.42(2) .
C(15) C(18) 2.80(2) .
C(15) C(17) 2.43(3) .
C(24) F(6) 3.318(15) 2_656
C(24) N(4) 2.392(13) .
C(24) C(22) 2.34(2) .
C(24) C(27) 3.13(2) .
C(24) C(21) 2.697(19) .
C(24) C(26) 2.55(2) .
C(32) N(6) 2.42(2) .
C(32) C(30) 2.562(19) .
C(32) C(30) 3.44(2) 2_556
C(32) C(29) 3.130(17) .
C(32) C(34) 2.33(2) .
C(32) C(35) 2.67(2) .
C(16) C(14) 2.46(2) .
C(16) C(19) 2.74(2) .
C(16) C(20) 2.32(2) .
C(16) C(18) 2.40(2) .
C(11) C(9) 2.43(3) .
C(11) C(8) 2.72(2) .
C(11) C(13) 2.44(2) .
C(31) Ru(1) 2.902(18) .
C(31) N(5) 2.344(18) .
C(31) C(29) 2.544(17) .
C(31) C(34) 2.697(18) .
C(31) C(33) 2.401(19) .
C(31) C(35) 2.28(2) .
C(33) F(1) 3.212(17) 1_455
C(33) F(5) 3.353(14) 1_455
C(33) N(6) 2.79(2) .
C(33) C(39) 3.57(4) 2_555
C(33) C(38) 3.56(5) 2_555
C(33) C(29) 3.42(2) 2_556
C(33) C(31) 2.401(19) .
C(33) C(35) 2.34(2) .
C(33) C(28) 3.54(2) 2_556
C(18) C(20) 2.37(3) .
C(18) C(15) 2.80(2) .
C(18) C(16) 2.40(2) .
C(26) Ru(1) 2.869(13) .
C(26) N(4) 2.412(19) .
C(26) C(30) 2.36(2) .
C(26) C(29) 2.73(2) .
C(26) C(23) 3.59(2) 2_666
C(26) C(24) 2.55(2) .
C(26) C(28) 2.37(2) .
C(13) N(2) 3.57(2) .
C(13) C(9) 2.48(3) .
C(13) C(10) 2.86(2) .
C(13) C(22) 3.60(3) 2_656
C(13) C(7) 2.45(3) .
C(13) C(11) 2.44(2) .
C(35) Ru(1) 3.037(14) .
C(35) N(1) 3.37(2) .
C(35) C(30) 3.577(18) .
C(35) C(32) 2.67(2) .
C(35) C(31) 2.28(2) .
C(35) C(33) 2.34(2) .
C(12) C(9) 2.70(3) .
C(12) C(10) 2.30(3) .
C(12) C(29) 3.49(4) 2_556
C(12) C(8) 2.31(3) .
C(28) F(5) 3.52(2) 2_656
C(28) N(5) 2.74(2) .
C(28) C(30) 2.377(18) .
C(28) C(34) 3.49(2) 2_556
C(28) C(33) 3.54(2) 2_556
C(28) C(26) 2.37(2) .
C(17) C(19) 2.35(2) .
C(17) C(20) 2.70(3) .
C(17) C(15) 2.43(3) .
Ru(1) H(10) 3.175 .
Ru(1) H(18) 3.111 .
S(1) H(3) 3.552 2_556
S(1) H(12) 2.806 2_556
S(1) H(24) 3.57(13) .
S(1) H(25) 2.91(10) .
S(1) H(26) 3.42(15) .
S(2) H(8) 3.038 2_666
S(2) H(9) 3.278 .
S(2) H(11) 3.090 2_666
S(2) H(22) 2.69(8) .
S(2) H(23) 3.4(3) .
P(1) H(1) 3.548 .
P(1) H(15) 3.372 1_655
P(1) H(23) 3.5(2) 1_545
P(1) H(26) 3.15(17) .
P(1) H(29) 3.04(10) 2_655
F(1) H(15) 2.305 1_655
F(1) H(24) 2.76(11) .
F(1) H(25) 3.36(8) .
F(1) H(26) 2.44(18) .
F(2) H(1) 2.613 .
F(2) H(13) 3.152 1_545
F(2) H(16) 3.355 2_555
F(2) H(24) 3.43(9) .
F(2) H(26) 2.17(14) .
F(2) H(28) 2.726 .
F(3) H(4) 3.420 1_655
F(3) H(15) 3.354 1_655
F(3) H(23) 3.6(3) 2_655
F(3) H(26) 3.35(15) .
F(3) H(27) 2.513 2_655
F(3) H(28) 3.094 .
F(3) H(29) 1.98(11) 2_655
F(4) H(13) 2.874 1_545
F(4) H(22) 3.46(7) 1_545
F(4) H(23) 2.8(3) 1_545
F(4) H(23) 2.6(3) 2_655
F(4) H(29) 2.77(10) 2_655
F(5) H(4) 2.554 1_655
F(5) H(7) 2.854 2_656
F(5) H(15) 2.839 1_655
F(5) H(20) 3.418 2_656
F(5) H(23) 3.2(2) 2_655
F(5) H(29) 2.78(11) 2_655
F(6) H(1) 2.765 .
F(6) H(7) 2.853 2_656
F(6) H(11) 2.742 2_656
F(6) H(22) 2.55(6) 1_545
F(6) H(23) 2.6(2) 1_545
F(6) H(24) 3.47(11) .
O(1) H(6) 3.152 2_655
O(1) H(10) 2.573 2_655
O(1) H(14) 2.882 2_545
N(2) H(1) 2.993 .
N(2) H(16) 3.304 2_555
N(2) H(24) 1.71(13) .
N(2) H(25) 1.80(7) .
N(2) H(28) 3.001 .
N(3) H(9) 2.591 .
N(3) H(22) 2.14(9) .
N(3) H(23) 1.7(3) .
N(3) H(27) 3.070 .
N(6) H(3) 3.572 2_556
N(6) H(4) 3.185 .
N(6) H(12) 3.258 .
N(6) H(18) 1.931 .
N(4) H(6) 3.193 .
N(4) H(10) 1.962 .
N(4) H(11) 3.229 .
N(5) H(3) 3.198 .
N(5) H(7) 3.256 .
N(5) H(8) 3.592 2_666
N(1) H(5) 3.531 2_555
N(1) H(10) 2.888 .
N(1) H(18) 2.865 .
N(1) H(26) 3.56(18) .
N(1) H(27) 3.133 .
N(1) H(28) 3.132 .
C(9) H(2) 2.066 .
C(9) H(8) 3.147 2_656
C(9) H(14) 3.275 .
C(9) H(16) 3.545 2_555
C(9) H(17) 3.322 .
C(9) H(21) 3.340 2_555
C(9) H(22) 3.45(9) 1_545
C(9) H(24) 2.83(8) .
C(9) H(25) 3.42(5) .
C(9) H(26) 3.51(13) .
C(10) H(1) 2.071 .
C(10) H(8) 3.331 2_656
C(10) H(14) 2.031 .
C(10) H(19) 3.125 .
C(10) H(21) 3.058 2_555
C(39) H(10) 3.115 2_655
C(39) H(12) 3.368 2_555
C(39) H(15) 3.161 2_555
C(39) H(17) 2.992 1_554
C(39) H(25) 3.54(8) 1_554
C(39) H(26) 3.41(11) 2_655
C(36) H(7) 3.442 1_544
C(36) H(10) 3.294 2_655
C(36) H(13) 3.146 1_545
C(36) H(14) 3.440 2_545
C(36) H(20) 3.501 1_544
C(37) H(10) 3.450 2_655
C(37) H(14) 3.216 2_545
C(37) H(28) 3.514 .
C(38) H(15) 3.350 2_555
C(25) H(7) 2.798 .
C(25) H(8) 3.271 .
C(25) H(10) 3.182 .
C(25) H(11) 2.019 .
C(25) H(24) 3.59(14) 2_656
C(6) H(9) 2.891 .
C(6) H(10) 3.592 .
C(6) H(22) 2.70(9) .
C(6) H(23) 2.7(3) .
C(6) H(27) 3.000 .
C(6) H(29) 2.03(10) .
C(4) H(5) 3.256 2_555
C(4) H(10) 3.220 .
C(4) H(18) 3.364 .
C(4) H(27) 2.075 .
C(4) H(28) 3.134 .
C(4) H(29) 2.49(12) .
C(30) H(3) 2.004 .
C(30) H(12) 2.765 .
C(30) H(12) 3.503 2_556
C(30) H(20) 3.212 .
C(3) H(5) 2.900 2_555
C(3) H(28) 2.077 .
C(3) H(29) 2.71(13) .
C(5) H(16) 3.389 2_555
C(5) H(24) 2.84(14) .
C(5) H(25) 2.54(9) .
C(5) H(26) 1.80(16) .
C(5) H(28) 2.981 .
C(29) H(7) 3.239 .
C(29) H(12) 2.899 .
C(29) H(17) 3.524 2_556
C(29) H(19) 3.177 2_556
C(29) H(20) 2.005 .
C(1) H(5) 3.393 2_555
C(1) H(10) 3.361 .
C(1) H(16) 3.195 2_555
C(1) H(18) 3.373 .
C(1) H(26) 2.22(18) .
C(1) H(27) 3.134 .
C(1) H(28) 2.086 .
C(14) H(9) 2.656 .
C(14) H(13) 2.592 .
C(14) H(29) 2.15(13) .
C(34) H(3) 3.508 2_556
C(34) H(12) 3.176 .
C(34) H(15) 1.998 .
C(34) H(18) 1.950 .
C(34) H(20) 3.508 2_556
C(19) H(2) 3.555 1_565
C(19) H(9) 2.007 .
C(19) H(16) 2.002 .
C(19) H(18) 2.871 2_555
C(19) H(21) 3.188 .
C(22) H(8) 2.015 .
C(22) H(10) 1.981 .
C(22) H(11) 3.184 .
C(27) H(3) 3.230 .
C(27) H(6) 3.519 2_666
C(27) H(11) 2.870 .
C(27) H(15) 3.533 2_556
C(27) H(20) 1.994 .
C(8) H(1) 1.998 .
C(8) H(2) 3.222 .
C(8) H(8) 3.287 2_656
C(8) H(17) 2.104 .
C(8) H(19) 3.149 .
C(8) H(24) 2.07(9) .
C(8) H(25) 2.39(6) .
C(8) H(26) 3.26(14) .
C(23) H(6) 1.995 .
C(23) H(10) 3.202 .
C(23) H(11) 2.005 .
C(23) H(24) 3.49(12) 2_656
C(20) H(2) 3.347 1_565
C(20) H(4) 3.221 2_555
C(20) H(5) 2.035 .
C(20) H(13) 3.163 .
C(20) H(16) 3.220 .
C(20) H(18) 3.299 2_555
C(20) H(22) 2.80(6) .
C(20) H(23) 3.4(2) .
C(20) H(29) 3.40(13) .
C(21) H(6) 1.988 .
C(21) H(8) 3.218 .
C(7) H(1) 2.660 .
C(7) H(17) 2.626 .
C(7) H(26) 2.32(14) .
C(2) H(5) 3.033 2_555
C(2) H(16) 3.146 2_555
C(2) H(26) 2.43(17) .
C(2) H(27) 2.075 .
C(15) H(2) 3.335 1_565
C(15) H(4) 3.271 2_555
C(15) H(5) 3.248 .
C(15) H(9) 1.960 .
C(15) H(13) 2.013 .
C(15) H(21) 3.263 .
C(15) H(22) 1.86(6) .
C(15) H(23) 2.3(3) .
C(15) H(29) 2.99(14) .
C(24) H(6) 3.188 .
C(24) H(7) 2.922 .
C(24) H(8) 2.029 .
C(24) H(24) 3.44(14) 2_656
C(32) H(3) 2.890 .
C(32) H(4) 3.177 .
C(32) H(15) 2.013 .
C(32) H(17) 3.582 2_556
C(32) H(18) 3.599 .
C(16) H(2) 3.458 1_565
C(16) H(9) 3.159 .
C(16) H(16) 3.240 .
C(16) H(20) 3.536 1_554
C(16) H(21) 2.041 .
C(16) H(22) 2.65(8) .
C(16) H(23) 3.0(3) .
C(11) H(1) 3.274 .
C(11) H(2) 2.032 .
C(11) H(17) 3.272 .
C(11) H(19) 1.877 .
C(11) H(19) 3.517 2_546
C(31) H(3) 2.752 .
C(31) H(12) 2.040 .
C(31) H(12) 3.566 2_556
C(31) H(15) 3.250 .
C(31) H(18) 3.121 .
C(33) H(4) 1.986 .
C(33) H(12) 2.005 .
C(33) H(18) 3.158 .
C(18) H(5) 2.008 .
C(18) H(9) 3.202 .
C(18) H(13) 3.228 .
C(18) H(18) 3.301 2_555
C(18) H(21) 1.982 .
C(26) H(7) 2.047 .
C(26) H(8) 3.557 2_666
C(26) H(11) 2.734 .
C(26) H(20) 3.212 .
C(13) H(1) 3.306 .
C(13) H(3) 2.994 2_556
C(13) H(6) 3.336 2_656
C(13) H(14) 3.258 .
C(13) H(19) 1.994 .
C(13) H(24) 3.06(10) .
C(13) H(25) 3.03(7) .
C(35) H(3) 3.451 2_556
C(35) H(4) 1.976 .
C(35) H(12) 3.600 .
C(35) H(15) 3.180 .
C(12) H(2) 3.142 .
C(12) H(3) 3.196 2_556
C(12) H(14) 1.929 .
C(12) H(17) 2.094 .
C(12) H(19) 3.206 2_546
C(12) H(20) 3.464 2_556
C(28) H(3) 2.013 .
C(28) H(4) 3.475 2_556
C(28) H(7) 2.014 .
C(28) H(15) 3.576 2_556
C(28) H(19) 3.357 2_556
C(17) H(5) 3.191 .
C(17) H(13) 2.040 .
C(17) H(16) 1.986 .
C(17) H(20) 3.421 1_554
C(17) H(21) 3.552 2_565
H(1) P(1) 3.548 .
H(1) F(2) 2.613 .
H(1) F(6) 2.765 .
H(1) N(2) 2.993 .
H(1) C(10) 2.071 .
H(1) C(8) 1.998 .
H(1) C(7) 2.660 .
H(1) C(11) 3.274 .
H(1) C(13) 3.306 .
H(1) H(2) 2.387 .
H(1) H(8) 3.453 2_656
H(1) H(13) 3.413 1_545
H(1) H(16) 3.370 2_555
H(1) H(21) 3.498 2_555
H(1) H(22) 2.858 1_545
H(1) H(24) 2.800 .
H(1) H(25) 3.541 .
H(1) H(26) 3.114 .
H(2) C(9) 2.066 .
H(2) C(19) 3.555 1_545
H(2) C(8) 3.222 .
H(2) C(20) 3.347 1_545
H(2) C(15) 3.335 1_545
H(2) C(16) 3.458 1_545
H(2) C(11) 2.032 .
H(2) C(12) 3.142 .
H(2) H(1) 2.387 .
H(2) H(14) 2.342 .
H(2) H(21) 3.043 2_555
H(2) H(22) 3.225 1_545
H(3) S(1) 3.552 2_556
H(3) N(6) 3.572 2_556
H(3) N(5) 3.198 .
H(3) C(30) 2.004 .
H(3) C(34) 3.508 2_556
H(3) C(27) 3.230 .
H(3) C(32) 2.890 .
H(3) C(31) 2.752 .
H(3) C(13) 2.994 2_556
H(3) C(35) 3.451 2_556
H(3) C(12) 3.196 2_556
H(3) C(28) 2.013 .
H(3) H(12) 2.400 .
H(3) H(17) 2.898 2_556
H(3) H(19) 3.096 2_556
H(3) H(20) 2.299 .
H(4) F(3) 3.420 1_455
H(4) F(5) 2.554 1_455
H(4) N(6) 3.185 .
H(4) C(20) 3.221 2_555
H(4) C(15) 3.271 2_555
H(4) C(32) 3.177 .
H(4) C(33) 1.986 .
H(4) C(35) 1.976 .
H(4) C(28) 3.475 2_556
H(4) H(9) 3.422 2_555
H(4) H(15) 2.295 .
H(4) H(18) 2.229 .
H(4) H(20) 3.313 2_556
H(4) H(29) 3.224 2_555
H(5) N(1) 3.531 2_555
H(5) C(4) 3.256 2_555
H(5) C(3) 2.900 2_555
H(5) C(1) 3.393 2_555
H(5) C(20) 2.035 .
H(5) C(2) 3.033 2_555
H(5) C(15) 3.248 .
H(5) C(18) 2.008 .
H(5) C(17) 3.191 .
H(5) H(9) 2.307 .
H(5) H(16) 2.310 .
H(5) H(18) 2.852 2_555
H(5) H(27) 3.124 2_555
H(5) H(28) 3.374 2_555
H(6) O(1) 3.152 2_655
H(6) N(4) 3.193 .
H(6) C(27) 3.519 2_666
H(6) C(23) 1.995 .
H(6) C(21) 1.988 .
H(6) C(24) 3.188 .
H(6) C(13) 3.336 2_656
H(6) H(7) 3.592 2_666
H(6) H(8) 2.310 .
H(6) H(10) 2.262 .
H(6) H(14) 3.000 1_665
H(6) H(17) 3.296 2_656
H(6) H(19) 2.939 1_665
H(7) F(5) 2.854 2_656
H(7) F(6) 2.853 2_656
H(7) N(5) 3.256 .
H(7) C(36) 3.442 1_566
H(7) C(25) 2.798 .
H(7) C(29) 3.239 .
H(7) C(24) 2.922 .
H(7) C(26) 2.047 .
H(7) C(28) 2.014 .
H(7) H(6) 3.592 2_666
H(7) H(11) 2.403 .
H(7) H(20) 2.305 .
H(8) S(2) 3.038 2_666
H(8) N(5) 3.592 2_666
H(8) C(9) 3.147 2_656
H(8) C(10) 3.331 2_656
H(8) C(25) 3.271 .
H(8) C(22) 2.015 .
H(8) C(8) 3.287 2_656
H(8) C(21) 3.218 .
H(8) C(24) 2.029 .
H(8) C(26) 3.557 2_666
H(8) H(1) 3.453 2_656
H(8) H(6) 2.310 .
H(8) H(11) 2.320 .
H(9) S(2) 3.278 .
H(9) N(3) 2.591 .
H(9) C(6) 2.891 .
H(9) C(14) 2.656 .
H(9) C(19) 2.007 .
H(9) C(15) 1.960 .
H(9) C(16) 3.159 .
H(9) C(18) 3.202 .
H(9) H(4) 3.422 2_555
H(9) H(5) 2.307 .
H(9) H(18) 3.505 2_555
H(9) H(22) 2.972 .
H(9) H(23) 3.568 .
H(9) H(29) 3.110 .
H(10) Ru(1) 3.175 .
H(10) O(1) 2.573 2_655
H(10) N(4) 1.962 .
H(10) N(1) 2.888 .
H(10) C(39) 3.115 2_655
H(10) C(36) 3.294 2_655
H(10) C(37) 3.450 2_655
H(10) C(25) 3.182 .
H(10) C(6) 3.592 .
H(10) C(4) 3.220 .
H(10) C(1) 3.361 .
H(10) C(22) 1.981 .
H(10) C(23) 3.202 .
H(10) H(6) 2.262 .
H(11) S(2) 3.090 2_666
H(11) F(6) 2.742 2_656
H(11) N(4) 3.229 .
H(11) C(25) 2.019 .
H(11) C(22) 3.184 .
H(11) C(27) 2.870 .
H(11) C(23) 2.005 .
H(11) C(26) 2.734 .
H(11) H(7) 2.403 .
H(11) H(8) 2.320 .
H(11) H(22) 3.263 2_666
H(12) S(1) 2.806 2_556
H(12) N(6) 3.258 .
H(12) C(39) 3.368 2_555
H(12) C(30) 2.765 .
H(12) C(30) 3.503 2_556
H(12) C(29) 2.899 .
H(12) C(34) 3.176 .
H(12) C(31) 2.040 .
H(12) C(31) 3.566 2_556
H(12) C(33) 2.005 .
H(12) C(35) 3.600 .
H(12) H(3) 2.400 .
H(12) H(15) 2.317 .
H(12) H(17) 2.923 2_556
H(13) F(2) 3.152 1_565
H(13) F(4) 2.874 1_565
H(13) C(36) 3.146 1_565
H(13) C(14) 2.592 .
H(13) C(20) 3.163 .
H(13) C(15) 2.013 .
H(13) C(18) 3.228 .
H(13) C(17) 2.040 .
H(13) H(1) 3.413 1_565
H(13) H(20) 3.529 1_554
H(13) H(21) 2.334 .
H(13) H(22) 2.723 .
H(13) H(23) 2.905 .
H(14) O(1) 2.882 2_545
H(14) C(9) 3.275 .
H(14) C(10) 2.031 .
H(14) C(36) 3.440 2_545
H(14) C(37) 3.216 2_545
H(14) C(13) 3.258 .
H(14) C(12) 1.929 .
H(14) H(2) 2.342 .
H(14) H(6) 3.000 1_445
H(14) H(19) 2.152 .
H(14) H(19) 3.473 2_546
H(15) P(1) 3.372 1_455
H(15) F(1) 2.305 1_455
H(15) F(3) 3.354 1_455
H(15) F(5) 2.839 1_455
H(15) C(39) 3.161 2_555
H(15) C(38) 3.350 2_555
H(15) C(34) 1.998 .
H(15) C(27) 3.533 2_556
H(15) C(32) 2.013 .
H(15) C(31) 3.250 .
H(15) C(35) 3.180 .
H(15) C(28) 3.576 2_556
H(15) H(4) 2.295 .
H(15) H(12) 2.317 .
H(16) F(2) 3.355 2_555
H(16) N(2) 3.304 2_555
H(16) C(9) 3.545 2_555
H(16) C(5) 3.389 2_555
H(16) C(1) 3.195 2_555
H(16) C(19) 2.002 .
H(16) C(20) 3.220 .
H(16) C(2) 3.146 2_555
H(16) C(16) 3.240 .
H(16) C(17) 1.986 .
H(16) H(1) 3.370 2_555
H(16) H(5) 2.310 .
H(16) H(18) 3.517 2_555
H(16) H(21) 2.277 .
H(16) H(26) 3.129 2_555
H(16) H(28) 3.097 2_555
H(17) C(9) 3.322 .
H(17) C(39) 2.992 1_556
H(17) C(29) 3.524 2_556
H(17) C(8) 2.104 .
H(17) C(7) 2.626 .
H(17) C(32) 3.582 2_556
H(17) C(11) 3.272 .
H(17) C(12) 2.094 .
H(17) H(3) 2.898 2_556
H(17) H(6) 3.296 2_656
H(17) H(12) 2.923 2_556
H(17) H(19) 2.351 .
H(17) H(24) 3.222 .
H(17) H(25) 2.931 .
H(18) Ru(1) 3.111 .
H(18) N(6) 1.931 .
H(18) N(1) 2.865 .
H(18) C(4) 3.364 .
H(18) C(1) 3.373 .
H(18) C(34) 1.950 .
H(18) C(19) 2.871 2_555
H(18) C(20) 3.299 2_555
H(18) C(32) 3.599 .
H(18) C(31) 3.121 .
H(18) C(33) 3.158 .
H(18) C(18) 3.301 2_555
H(18) H(4) 2.229 .
H(18) H(5) 2.852 2_555
H(18) H(9) 3.505 2_555
H(18) H(16) 3.517 2_555
H(19) C(10) 3.125 .
H(19) C(29) 3.177 2_556
H(19) C(8) 3.149 .
H(19) C(11) 1.877 .
H(19) C(11) 3.517 2_546
H(19) C(13) 1.994 .
H(19) C(12) 3.206 2_546
H(19) C(28) 3.357 2_556
H(19) H(3) 3.096 2_556
H(19) H(6) 2.939 1_445
H(19) H(14) 2.152 .
H(19) H(14) 3.473 2_546
H(19) H(17) 2.351 .
H(19) H(19) 2.938 2_546
H(19) H(20) 3.378 2_556
H(20) F(5) 3.418 2_656
H(20) C(36) 3.501 1_566
H(20) C(30) 3.212 .
H(20) C(29) 2.005 .
H(20) C(34) 3.508 2_556
H(20) C(27) 1.994 .
H(20) C(16) 3.536 1_556
H(20) C(26) 3.212 .
H(20) C(12) 3.464 2_556
H(20) C(17) 3.421 1_556
H(20) H(3) 2.299 .
H(20) H(4) 3.313 2_556
H(20) H(7) 2.305 .
H(20) H(13) 3.529 1_556
H(20) H(19) 3.378 2_556
H(20) H(21) 3.321 1_556
H(21) C(9) 3.340 2_555
H(21) C(10) 3.058 2_555
H(21) C(19) 3.188 .
H(21) C(15) 3.263 .
H(21) C(16) 2.041 .
H(21) C(18) 1.982 .
H(21) C(17) 3.552 2_565
H(21) H(1) 3.498 2_555
H(21) H(2) 3.043 2_555
H(21) H(13) 2.334 .
H(21) H(16) 2.277 .
H(21) H(20) 3.321 1_554
H(21) H(21) 3.346 2_565
H(22) S(2) 2.69(8) .
H(22) F(4) 3.46(7) 1_565
H(22) F(6) 2.55(6) 1_565
H(22) N(3) 2.14(9) .
H(22) C(9) 3.45(9) 1_565
H(22) C(6) 2.70(9) .
H(22) C(20) 2.80(6) .
H(22) C(15) 1.86(6) .
H(22) C(16) 2.65(8) .
H(22) H(1) 2.858 1_565
H(22) H(2) 3.225 1_565
H(22) H(9) 2.972 .
H(22) H(11) 3.263 2_666
H(22) H(13) 2.723 .
H(22) H(23) 1.4(3) .
H(22) H(29) 3.05(15) .
H(23) S(2) 3.4(3) .
H(23) P(1) 3.5(2) 1_565
H(23) F(3) 3.6(3) 2_655
H(23) F(4) 2.8(3) 1_565
H(23) F(4) 2.6(3) 2_655
H(23) F(5) 3.2(2) 2_655
H(23) F(6) 2.6(2) 1_565
H(23) N(3) 1.7(3) .
H(23) C(6) 2.7(3) .
H(23) C(20) 3.4(2) .
H(23) C(15) 2.3(3) .
H(23) C(16) 3.0(3) .
H(23) H(9) 3.568 .
H(23) H(13) 2.905 .
H(23) H(22) 1.4(3) .
H(23) H(29) 2.3(3) .
H(24) S(1) 3.57(13) .
H(24) F(1) 2.76(11) .
H(24) F(2) 3.43(9) .
H(24) F(6) 3.47(11) .
H(24) N(2) 1.71(13) .
H(24) C(9) 2.83(8) .
H(24) C(25) 3.59(14) 2_656
H(24) C(5) 2.84(14) .
H(24) C(8) 2.07(9) .
H(24) C(23) 3.49(12) 2_656
H(24) C(24) 3.44(13) 2_656
H(24) C(13) 3.06(10) .
H(24) H(1) 2.800 .
H(24) H(17) 3.222 .
H(24) H(25) 0.90(13) .
H(24) H(26) 2.32(19) .
H(25) S(1) 2.91(10) .
H(25) F(1) 3.36(8) .
H(25) N(2) 1.80(7) .
H(25) C(9) 3.42(5) .
H(25) C(39) 3.54(8) 1_556
H(25) C(5) 2.54(9) .
H(25) C(8) 2.39(6) .
H(25) C(13) 3.03(7) .
H(25) H(1) 3.541 .
H(25) H(17) 2.931 .
H(25) H(24) 0.90(13) .
H(25) H(26) 2.60(15) .
H(26) S(1) 3.42(15) .
H(26) P(1) 3.15(17) .
H(26) F(1) 2.44(18) .
H(26) F(2) 2.17(14) .
H(26) F(3) 3.35(15) .
H(26) N(1) 3.56(18) .
H(26) C(9) 3.51(13) .
H(26) C(39) 3.41(10) 2_655
H(26) C(5) 1.80(16) .
H(26) C(1) 2.22(18) .
H(26) C(8) 3.26(14) .
H(26) C(7) 2.32(14) .
H(26) C(2) 2.43(17) .
H(26) H(1) 3.114 .
H(26) H(16) 3.129 2_555
H(26) H(24) 2.32(19) .
H(26) H(25) 2.60(15) .
H(26) H(28) 2.154 .
H(27) F(3) 2.513 2_655
H(27) N(3) 3.070 .
H(27) N(1) 3.133 .
H(27) C(6) 3.000 .
H(27) C(4) 2.075 .
H(27) C(1) 3.134 .
H(27) C(2) 2.075 .
H(27) H(5) 3.124 2_555
H(27) H(28) 2.488 .
H(27) H(28) 3.427 2_655
H(27) H(29) 2.388 .
H(28) F(2) 2.726 .
H(28) F(3) 3.094 .
H(28) N(2) 3.001 .
H(28) N(1) 3.132 .
H(28) C(37) 3.514 .
H(28) C(4) 3.134 .
H(28) C(3) 2.077 .
H(28) C(5) 2.981 .
H(28) C(1) 2.086 .
H(28) H(5) 3.374 2_555
H(28) H(16) 3.097 2_555
H(28) H(26) 2.154 .
H(28) H(27) 2.488 .
H(28) H(27) 3.427 2_655
H(29) P(1) 3.04(10) 2_655
H(29) F(3) 1.98(11) 2_655
H(29) F(4) 2.77(9) 2_655
H(29) F(5) 2.78(11) 2_655
H(29) C(6) 2.03(10) .
H(29) C(4) 2.49(12) .
H(29) C(3) 2.71(13) .
H(29) C(14) 2.15(13) .
H(29) C(20) 3.40(13) .
H(29) C(15) 2.99(14) .
H(29) H(4) 3.224 2_555
H(29) H(9) 3.110 .
H(29) H(22) 3.05(15) .
H(29) H(23) 2.3(3) .
H(29) H(27) 2.388 .

loop_
_geom_torsion_atom_site_label_1
_geom_torsion_atom_site_label_2
_geom_torsion_atom_site_label_3
_geom_torsion_atom_site_label_4
_geom_torsion
S(1) Ru(1) S(2) C(6) -9.7(5)
S(2) Ru(1) S(1) C(5) 7.5(6)
S(1) Ru(1) N(6) C(31) 99.2(12)
S(1) Ru(1) N(6) C(35) -82.6(15)
N(6) Ru(1) S(1) C(5) 101.8(5)
S(1) Ru(1) N(4) C(25) -96.5(10)
S(1) Ru(1) N(4) C(21) 86.8(13)
N(4) Ru(1) S(1) C(5) -98.6(5)
S(1) Ru(1) N(5) C(30) -89.3(13)
S(1) Ru(1) N(5) C(26) 88.9(12)
N(5) Ru(1) S(1) C(5) -179.2(5)
S(1) Ru(1) N(1) C(4) -177.4(8)
S(1) Ru(1) N(1) C(1) -2.4(7)
N(1) Ru(1) S(1) C(5) 0.9(4)
S(2) Ru(1) N(6) C(31) -99.9(12)
S(2) Ru(1) N(6) C(35) 78.3(15)
N(6) Ru(1) S(2) C(6) -104.3(4)
S(2) Ru(1) N(4) C(25) 101.9(10)
S(2) Ru(1) N(4) C(21) -74.8(14)
N(4) Ru(1) S(2) C(6) 96.6(4)
S(2) Ru(1) N(5) C(30) 88.4(13)
S(2) Ru(1) N(5) C(26) -93.3(13)
N(5) Ru(1) S(2) C(6) 177.1(4)
S(2) Ru(1) N(1) C(4) 4.8(7)
S(2) Ru(1) N(1) C(1) 179.8(6)
N(1) Ru(1) S(2) C(6) -3.1(4)
N(6) Ru(1) N(4) C(25) 7(2)
N(6) Ru(1) N(4) C(21) -170.1(15)
N(4) Ru(1) N(6) C(31) -4(2)
N(4) Ru(1) N(6) C(35) 174.0(14)
N(6) Ru(1) N(5) C(30) 0.6(11)
N(6) Ru(1) N(5) C(26) 178.9(14)
N(5) Ru(1) N(6) C(31) 1.0(12)
N(5) Ru(1) N(6) C(35) 179.2(14)
N(6) Ru(1) N(1) C(4) 92.8(9)
N(6) Ru(1) N(1) C(1) -92.2(9)
N(1) Ru(1) N(6) C(31) -179.9(11)
N(1) Ru(1) N(6) C(35) -1.8(16)
N(4) Ru(1) N(5) C(30) 178.7(14)
N(4) Ru(1) N(5) C(26) -3.0(12)
N(5) Ru(1) N(4) C(25) 1.4(10)
N(5) Ru(1) N(4) C(21) -175.3(14)
N(4) Ru(1) N(1) C(4) -85.7(8)
N(4) Ru(1) N(1) C(1) 89.4(8)
N(1) Ru(1) N(4) C(25) -177.6(10)
N(1) Ru(1) N(4) C(21) 5.7(14)
N(5) Ru(1) N(1) C(4) 175(10)
N(5) Ru(1) N(1) C(1) -10(8)
N(1) Ru(1) N(5) C(30) -82(23)
N(1) Ru(1) N(5) C(26) 96(22)
Ru(1) S(1) C(5) N(2) 179.2(9)
Ru(1) S(1) C(5) C(1) 0.3(5)
Ru(1) S(2) C(6) N(3) -179.5(5)
Ru(1) S(2) C(6) C(4) 2.1(8)
C(37) O(1) C(38) C(39) 164(2)
C(38) O(1) C(37) C(36) -179.6(17)
C(5) N(2) C(7) C(8) 95(2)
C(7) N(2) C(5) S(1) 10.2(17)
C(7) N(2) C(5) C(1) -170.9(12)
C(6) N(3) C(14) C(15) -98.5(13)
C(14) N(3) C(6) S(2) 5.0(14)
C(14) N(3) C(6) C(4) -176.7(10)
Ru(1) N(6) C(31) C(30) -2(2)
Ru(1) N(6) C(31) C(32) 179.4(12)
Ru(1) N(6) C(35) C(34) -179.4(14)
C(31) N(6) C(35) C(34) -1(2)
C(35) N(6) C(31) C(30) 179.3(16)
C(35) N(6) C(31) C(32) 1(2)
Ru(1) N(4) C(25) C(24) -177.6(12)
Ru(1) N(4) C(25) C(26) 0.2(13)
Ru(1) N(4) C(21) C(22) 176.6(13)
C(25) N(4) C(21) C(22) 0(2)
C(21) N(4) C(25) C(24) -1(2)
C(21) N(4) C(25) C(26) 177.3(15)
Ru(1) N(5) C(30) C(29) 177.6(14)
Ru(1) N(5) C(30) C(31) -2(2)
Ru(1) N(5) C(26) C(25) 4(2)
Ru(1) N(5) C(26) C(27) -176.6(14)
C(30) N(5) C(26) C(25) -177.8(16)
C(30) N(5) C(26) C(27) 2(2)
C(26) N(5) C(30) C(29) -1(2)
C(26) N(5) C(30) C(31) 179.8(12)
Ru(1) N(1) C(4) C(6) -4.6(12)
Ru(1) N(1) C(4) C(3) 176.4(6)
Ru(1) N(1) C(1) C(5) 3.3(13)
Ru(1) N(1) C(1) C(2) -174.7(6)
C(4) N(1) C(1) C(5) 179.1(9)
C(4) N(1) C(1) C(2) 1.1(11)
C(1) N(1) C(4) C(6) 179.7(7)
C(1) N(1) C(4) C(3) 0.6(11)
C(10) C(9) C(8) C(7) 178(2)
C(10) C(9) C(8) C(13) 3(4)
C(8) C(9) C(10) C(11) 1(3)
C(9) C(10) C(11) C(12) -0(3)
N(4) C(25) C(24) C(23) -0(2)
N(4) C(25) C(26) N(5) -2(2)
N(4) C(25) C(26) C(27) 178.0(17)
C(24) C(25) C(26) N(5) 175.2(17)
C(24) C(25) C(26) C(27) -4(3)
C(26) C(25) C(24) C(23) -177.8(18)
S(2) C(6) C(4) N(1) 0.8(12)
S(2) C(6) C(4) C(3) 179.4(10)
N(3) C(6) C(4) N(1) -177.6(8)
N(3) C(6) C(4) C(3) 1.0(16)
N(1) C(4) C(3) C(2) -2.1(11)
C(6) C(4) C(3) C(2) 179.2(10)
N(5) C(30) C(29) C(28) 0(2)
N(5) C(30) C(31) N(6) 3(2)
N(5) C(30) C(31) C(32) -179.1(17)
C(29) C(30) C(31) N(6) -176.9(18)
C(29) C(30) C(31) C(32) 1(3)
C(31) C(30) C(29) C(28) 179.9(16)
C(4) C(3) C(2) C(1) 2.7(11)
S(1) C(5) C(1) N(1) -2.0(13)
S(1) C(5) C(1) C(2) 175.3(10)
N(2) C(5) C(1) N(1) 179.0(9)
N(2) C(5) C(1) C(2) -3.7(19)
C(30) C(29) C(28) C(27) -1(2)
N(1) C(1) C(2) C(3) -2.4(11)
C(5) C(1) C(2) C(3) -179.8(9)
N(3) C(14) C(15) C(20) 27(2)
N(3) C(14) C(15) C(16) -156.5(13)
C(33) C(34) C(35) N(6) 1(2)
C(35) C(34) C(33) C(32) -1(2)
C(20) C(19) C(18) C(17) -3(2)
C(18) C(19) C(20) C(15) 2(2)
C(23) C(22) C(21) N(4) 1(2)
C(21) C(22) C(23) C(24) -2(2)
C(26) C(27) C(28) C(29) 2(2)
C(28) C(27) C(26) N(5) -2(2)
C(28) C(27) C(26) C(25) 177.0(19)
C(9) C(8) C(7) N(2) 61(3)
C(9) C(8) C(13) C(12) -6(4)
C(7) C(8) C(13) C(12) 179(2)
C(13) C(8) C(7) N(2) -123(2)
C(22) C(23) C(24) C(25) 1(2)
C(19) C(20) C(15) C(14) 177.5(14)
C(19) C(20) C(15) C(16) 1(2)
C(14) C(15) C(16) C(17) -179.1(15)
C(20) C(15) C(16) C(17) -2(2)
C(31) C(32) C(33) C(34) 1(2)
C(33) C(32) C(31) N(6) -1(2)
C(33) C(32) C(31) C(30) -178.9(19)
C(15) C(16) C(17) C(18) 1(2)
C(10) C(11) C(12) C(13) -4(5)
C(19) C(18) C(17) C(16) 2(3)
C(8) C(13) C(12) C(11) 6(4)
